data_2004403
loop_
_publ_author_name
'Yoneda, A.'
'Hakushi, T.'
'Newkome, G. R.'
'Matsushita, T.'

_publ_section_title
;
 <i>trans</i>-1,2-Bis(8-hydroxy-2-quinolinyl)ethene: Comparison with
 <i>trans</i>-Stilbene
;
_journal_issue 1
_journal_name_full 'Acta Crystallographica Section C'
_journal_page_first 172
_journal_page_last 174
_journal_paper_doi 10.1107/S0108270195011450
_journal_volume 52
_journal_year 1996
_chemical_formula_sum 'C20 H14 N2 O2'
_chemical_formula_weight 314.34
_space_group_IT_number 14
_symmetry_cell_setting monoclinic
_symmetry_space_group_name_Hall '-P 2ybc'
_symmetry_space_group_name_H-M 'P 1 21/c 1'
_atom_type_scat_source IntTabIV
_cell_angle_alpha 90
_cell_angle_beta 92.25(7)
_cell_angle_gamma 90
_cell_formula_units_Z 2
_cell_length_a 10.380(7)
_cell_length_b 4.650(4)
_cell_length_c 16.040(10)
_cell_measurement_reflns_used 25
_cell_measurement_temperature 293
_cell_measurement_theta_max 14.90
_cell_measurement_theta_min 13.05
_cell_volume 773.6(10)
_computing_cell_refinement 'Rigaku AFC7R software'
_computing_data_collection 'Rigaku AFC7R software'
_computing_data_reduction 'Rigaku AFC7R software'
_computing_molecular_graphics 'TEXSAN (Molecular Structure Corporation, 1992)'
_computing_structure_refinement 'DIRDIF92 (Beurskens et al., 1992)'
_computing_structure_solution 'SAPI91 (Fan, 1991)'
_diffrn_measurement_device 'Rigaku AFC-7R'
_diffrn_measurement_method \w/2\q
_diffrn_radiation_type MoK\a
_diffrn_radiation_wavelength 0.71069
_diffrn_reflns_av_R_equivalents 0.010
_diffrn_reflns_limit_h_max 13
_diffrn_reflns_limit_h_min 0
_diffrn_reflns_limit_k_max 6
_diffrn_reflns_limit_k_min 0
_diffrn_reflns_limit_l_max 21
_diffrn_reflns_limit_l_min -21
_diffrn_reflns_number 1833
_diffrn_reflns_theta_max 27.5
_diffrn_standards_decay_% <1
_diffrn_standards_interval_count 150
_diffrn_standards_interval_time 120
_diffrn_standards_number 3
_exptl_absorpt_coefficient_mu 0.089
_exptl_absorpt_correction_type none
_exptl_crystal_colour yellow
_exptl_crystal_density_diffrn 1.349
_exptl_crystal_density_meas 1.346
_exptl_crystal_density_method pycnometry
_exptl_crystal_description prismatic
_exptl_crystal_size_max 0.70
_exptl_crystal_size_mid 0.50
_exptl_crystal_size_min 0.30
_refine_diff_density_max 0.13
_refine_diff_density_min -0.14
_refine_ls_extinction_coef 3.68605E-6
_refine_ls_extinction_method 'Lp secondary'
_refine_ls_goodness_of_fit_obs 2.45
_refine_ls_hydrogen_treatment refU
_refine_ls_number_parameters 138
_refine_ls_number_reflns 1078
_refine_ls_R_factor_obs 0.036
_refine_ls_shift/esd_max 0.48
_refine_ls_structure_factor_coef Fsqd
_refine_ls_weighting_details 'w = 1/\s^2^(F)'
_refine_ls_weighting_scheme calc
_refine_ls_wR_factor_obs 0.032
_reflns_number_observed 1078
_reflns_number_total 1740
_reflns_observed_criterion I>3\s(I)
_cod_data_source_file kh1043.cif
_cod_data_source_block kh1043a
_cod_depositor_comments
;
The following automatic conversions were performed:

'_refine_ls_weighting_scheme' value ' w = 1/\s^2^(F)' was changed to
'calc'. New tag '_refine_ls_weighting_details' was created. The value
of the new tag was set to 'w = 1/\s^2^(F)'.

Automatic conversion script
Id: cif_fix_values 3143 2015-03-26 13:38:13Z robertas 
;
_cod_original_cell_volume 773.6(9)
_cod_original_sg_symbol_H-M 'P 21/c'
_cod_database_code 2004403

loop_
_symmetry_equiv_pos_as_xyz
x,y,z
x,1/2-y,1/2+z
-x,-y,-z
-x,1/2+y,1/2-z

loop_
_atom_site_label
_atom_site_fract_x
_atom_site_fract_y
_atom_site_fract_z
_atom_site_B_iso_or_equiv
O1 .40640(10) .4602(3) 1.25654(7) 5.96(4)
N1 .37500(10) .3303(3) 1.09415(7) 3.37(3)
C1 .3068(2) .5840(4) 1.21170(10) 4.40(4)
C2 .2255(2) .7702(5) 1.24830(10) 5.81(6)
C3 .1242(2) .8970(4) 1.2016(2) 6.14(6)
C4 .1033(2) .8350(4) 1.1193(2) 5.42(5)
C5 .18570(10) .6421(3) 1.07960(10) 3.96(4)
C6 .28930(10) .5164(3) 1.12609(9) 3.49(3)
C7 .1730(2) .5604(4) .99490(10) 4.75(5)
C8 .2579(2) .3727(4) .96300(10) 4.25(4)
C9 .36010(10) .2605(3) 1.01407(9) 3.32(3)
C10 .45230(10) .0627(3) .97855(9) 3.57(4)
H1 .440(2) .328(5) 1.2220(10) 10.4(8)
H2 .243(2) .814(4) 1.3040(10) 7.0(5)
H3 .0690(10) 1.028(4) 1.2300(10) 6.9(5)
H4 .032(2) .917(4) 1.0870(10) 6.6(5)
H5 .1030(10) .639(3) .9589(10) 5.8(4)
H6 .2510(10) .304(3) .9043(9) 5.0(4)
H7 .4420(10) .019(3) .9194(9) 3.9(3)

loop_
_geom_angle_atom_site_label_1
_geom_angle_atom_site_label_2
_geom_angle_atom_site_label_3
_geom_angle_site_symmetry_1
_geom_angle_site_symmetry_3
_geom_angle
_geom_angle_publ_flag
O1 C1 C6 . . 119.0(2) yes
C6 N1 C9 . . 117.90(10) yes
N1 C9 C10 . . 118.60(10) yes
C9 C10 C10 . 3_657 124.4(2) yes
C10 C10 H7 3_657 . 118.1(8) yes
O1 C1 C2 . . 120.8(2) yes
C2 C1 C6 . . 120.2(2) yes
N1 C9 C8 . . 121.7(2) yes
C8 C9 C10 . . 119.70(10) yes
C9 C10 H7 . . 117.4(8) yes
C1 O1 H1 . . 105.0(10) no
C1 C2 H2 . . 116.0(10) no
C2 C3 C4 . . 121.2(2) no
C4 C3 H3 . . 121.0(10) no
C3 C4 H4 . . 122.0(10) no
C4 C5 C6 . . 119.2(2) no
C6 C5 C7 . . 116.0(2) no
N1 C6 C5 . . 124.20(10) no
C5 C7 C8 . . 119.9(2) no
C8 C7 H5 . . 119.8(10) no
C7 C8 H6 . . 122.4(8) no
C1 C2 C3 . . 120.3(2) no
C3 C2 H2 . . 122.0(10) no
C2 C3 H3 . . 117.0(10) no
C3 C4 C5 . . 119.8(2) no
C5 C4 H4 . . 118.0(10) no
C4 C5 C7 . . 124.8(2) no
N1 C6 C1 . . 116.60(10) no
C1 C6 C5 . . 119.2(2) no
C5 C7 H5 . . 120.4(10) no
C7 C8 C9 . . 120.3(2) no
C9 C8 H6 . . 117.3(8) no

loop_
_geom_bond_atom_site_label_1
_geom_bond_atom_site_label_2
_geom_bond_site_symmetry_2
_geom_bond_distance
_geom_bond_publ_flag
O1 C1 . 1.363(2) yes
N1 C6 . 1.355(2) yes
C1 C2 . 1.358(3) yes
C2 C3 . 1.397(3) yes
C4 C5 . 1.410(3) yes
C5 C7 . 1.412(2) yes
C8 C9 . 1.413(2) yes
C10 C10 3_657 1.319(3) yes
N1 C9 . 1.328(2) yes
C1 C6 . 1.414(2) yes
C3 C4 . 1.360(3) yes
C5 C6 . 1.411(2) yes
C7 C8 . 1.355(3) yes
C9 C10 . 1.459(2) yes
O1 H1 . 0.91(2) no
C2 H2 . 0.93(2) no
C3 H3 . 0.96(2) no
C4 H4 . 0.97(2) no
C7 H5 . 0.98(2) no
C8 H6 . 0.990(10) no
C10 H7 . 0.970(10) no

loop_
_geom_torsion_atom_site_label_1
_geom_torsion_atom_site_label_2
_geom_torsion_atom_site_label_3
_geom_torsion_atom_site_label_4
_geom_torsion_site_symmetry_3
_geom_torsion_site_symmetry_4
_geom_torsion
_geom_torsion_publ_flag
O1 C1 C6 N1 . . -0.3(2) yes
C8 C9 C10 C10 . 3_657 -177.1(2) yes
N1 C9 C10 C10 . 3_657 2.9(3) yes
C9 C10 C10 C9 3_657 3_657 180.0 yes
